data_7229248
loop_
_publ_author_name
'Paul, Avijit Kumar'
'Kanagaraj, Rajendiran'
'Jana, Ajay'
'Maji, Pradip'

_publ_section_title
;
 Novel Amine Templated Three-Dimensional Zinc-Organophosphonates with
 Variable Pore-Openings
;
_journal_name_full CrystEngComm
_journal_paper_doi 10.1039/C7CE00994A
_journal_year 2017
_chemical_formula_sum 'C7 H20 N2 O14 P4 Zn3'
_chemical_formula_weight 676.24
_chemical_name_common 'Zinc diphosphonate 1,3-diaminopropane'
_chemical_name_systematic
;
 ?
;
_space_group_IT_number 60
_symmetry_cell_setting orthorhombic
_symmetry_space_group_name_Hall '-P 2n 2ab'
_symmetry_space_group_name_H-M 'P b c n'
_atom_sites_solution_hydrogens geom
_atom_sites_solution_primary direct
_atom_sites_solution_secondary difmap
_audit_update_record
;
2017-07-13 deposited with the CCDC.
2017-09-25 downloaded from the CCDC.
;
_cell_angle_alpha 90.00
_cell_angle_beta 90.00
_cell_angle_gamma 90.00
_cell_formula_units_Z 4
_cell_length_a 18.1170(4)
_cell_length_b 9.8448(3)
_cell_length_c 10.7798(3)
_cell_measurement_reflns_used 1891
_cell_measurement_temperature 296(2)
_cell_measurement_theta_max 26.00
_cell_measurement_theta_min 2.25
_cell_volume 1922.67(9)
_computing_structure_refinement 'SHELXL-97 (Sheldrick, 2008)'
_diffrn_ambient_temperature 296(2)
_diffrn_measured_fraction_theta_full 0.999
_diffrn_measured_fraction_theta_max 0.999
_diffrn_measurement_device_type 'Bruker SMART CCD area detector'
_diffrn_measurement_method '\f and \w scans'
_diffrn_radiation_monochromator graphite
_diffrn_radiation_source 'fine-focus sealed tube'
_diffrn_radiation_type MoK\a
_diffrn_radiation_wavelength 0.71073
_diffrn_reflns_av_R_equivalents 0.0338
_diffrn_reflns_av_sigmaI/netI 0.0306
_diffrn_reflns_limit_h_max 18
_diffrn_reflns_limit_h_min -22
_diffrn_reflns_limit_k_max 11
_diffrn_reflns_limit_k_min -12
_diffrn_reflns_limit_l_max 10
_diffrn_reflns_limit_l_min -13
_diffrn_reflns_number 8219
_diffrn_reflns_theta_full 26.00
_diffrn_reflns_theta_max 26.00
_diffrn_reflns_theta_min 2.25
_exptl_absorpt_coefficient_mu 4.121
_exptl_absorpt_correction_T_max 0.6376
_exptl_absorpt_correction_T_min 0.5585
_exptl_absorpt_correction_type multi-scan
_exptl_absorpt_process_details '(SADABS; Sheldrick, 1996)'
_exptl_crystal_colour colorless
_exptl_crystal_density_diffrn 2.336
_exptl_crystal_density_method 'not measured'
_exptl_crystal_description 'Block like'
_exptl_crystal_F_000 1352
_exptl_crystal_size_max 0.16
_exptl_crystal_size_mid 0.14
_exptl_crystal_size_min 0.12
_refine_diff_density_max 0.449
_refine_diff_density_min -0.378
_refine_diff_density_rms 0.125
_refine_ls_extinction_method 'SHELXL-2014/7 (Sheldrick 2014'
_refine_ls_goodness_of_fit_ref 1.041
_refine_ls_hydrogen_treatment mixed
_refine_ls_matrix_type full
_refine_ls_number_parameters 141
_refine_ls_number_reflns 1891
_refine_ls_number_restraints 0
_refine_ls_restrained_S_all 1.041
_refine_ls_R_factor_all 0.0361
_refine_ls_R_factor_gt 0.0271
_refine_ls_shift/su_max 0.001
_refine_ls_shift/su_mean 0.000
_refine_ls_structure_factor_coef Fsqd
_refine_ls_weighting_details 'calc w=1/[\s^2^(Fo^2^)+(0.0627P)^2^+1.6341P] where P=(Fo^2^+2Fc^2^)/3'
_refine_ls_weighting_scheme calc
_refine_ls_wR_factor_gt 0.0768
_refine_ls_wR_factor_ref 0.0978
_reflns_number_gt 1612
_reflns_number_total 1891
_reflns_threshold_expression >2\s(I)
_cod_data_source_file c7ce00994a2.cif
_cod_data_source_block CCDC(1495893)
_cod_database_code 7229248

loop_
_symmetry_equiv_pos_as_xyz
'x, y, z'
'x+1/2, -y+1/2, -z'
'-x, y, -z+1/2'
'-x+1/2, -y+1/2, z+1/2'
'-x, -y, -z'
'-x-1/2, y-1/2, z'
'x, -y, z-1/2'
'x-1/2, y-1/2, -z-1/2'

loop_
_atom_site_label
_atom_site_type_symbol
_atom_site_fract_x
_atom_site_fract_y
_atom_site_fract_z
_atom_site_U_iso_or_equiv
_atom_site_adp_type
_atom_site_occupancy
_atom_site_symmetry_multiplicity
_atom_site_calc_flag
_atom_site_refinement_flags
Zn1 Zn 0.68853(2) 0.00713(4) 0.32315(4) 0.01467(17) Uani 1 1 d .
Zn2 Zn 0.5000 -0.25265(6) 0.7500 0.01535(19) Uani 1 2 d S
P1 P 0.61590(5) -0.11989(10) 0.57815(9) 0.0128(2) Uani 1 1 d .
O2 O 0.62738(15) -0.0870(3) 0.4423(2) 0.0210(6) Uani 1 1 d .
O6 O 0.53538(13) -0.1612(3) 0.6001(3) 0.0198(6) Uani 1 1 d .
O7 O 0.75006(16) -0.2293(3) 0.5975(3) 0.0257(7) Uani 1 1 d .
C1 C 0.6734(2) -0.2678(4) 0.6169(4) 0.0148(8) Uani 1 1 d .
C2 C 0.6521(2) -0.3865(4) 0.5345(4) 0.0235(9) Uani 1 1 d .
H2A H 0.6014 -0.4100 0.5490 0.035 Uiso 1 1 calc R
H2B H 0.6829 -0.4631 0.5533 0.035 Uiso 1 1 calc R
H2C H 0.6585 -0.3615 0.4491 0.035 Uiso 1 1 calc R
C3 C 0.4566(3) -0.3253(5) 0.3388(4) 0.0322(11) Uani 1 1 d .
H3A H 0.4179 -0.3733 0.2946 0.039 Uiso 1 1 calc R
H3B H 0.4886 -0.3919 0.3774 0.039 Uiso 1 1 calc R
C4 C 0.5000 -0.2396(7) 0.2500 0.0306(15) Uani 1 2 d S
H4A H 0.4666 -0.1817 0.2038 0.037 Uiso 0.50 1 calc PR
H4B H 0.5334 -0.1817 0.2962 0.037 Uiso 0.50 1 calc PR
N1 N 0.4239(2) -0.2368(4) 0.4343(3) 0.0307(9) Uani 1 1 d .
H1A H 0.3979 -0.2870 0.4873 0.046 Uiso 1 1 calc R
H1B H 0.3943 -0.1763 0.3983 0.046 Uiso 1 1 calc R
H1C H 0.4596 -0.1937 0.4749 0.046 Uiso 1 1 calc R
P2 P 0.66611(5) -0.32043(10) 0.78015(9) 0.0127(2) Uani 1 1 d .
O1 O 0.63733(16) -0.0020(3) 0.6625(3) 0.0205(6) Uani 1 1 d .
O3 O 0.58520(14) -0.3561(3) 0.8049(3) 0.0201(6) Uani 1 1 d .
O4 O 0.69077(16) -0.2014(3) 0.8622(3) 0.0219(6) Uani 1 1 d .
O5 O 0.71313(15) -0.4442(3) 0.8004(3) 0.0209(6) Uani 1 1 d .
H7 H 0.768(3) -0.246(5) 0.533(6) 0.042(17) Uiso 1 1 d .

loop_
_atom_site_aniso_label
_atom_site_aniso_U_11
_atom_site_aniso_U_22
_atom_site_aniso_U_33
_atom_site_aniso_U_23
_atom_site_aniso_U_13
_atom_site_aniso_U_12
Zn1 0.0140(3) 0.0168(3) 0.0133(3) 0.00125(17) 0.00031(17) 0.00259(17)
Zn2 0.0089(3) 0.0221(4) 0.0151(3) 0.000 0.0013(2) 0.000
P1 0.0122(5) 0.0161(5) 0.0101(5) 0.0010(4) 0.0002(4) -0.0005(4)
O2 0.0231(15) 0.0277(16) 0.0123(14) 0.0049(12) 0.0015(11) -0.0045(12)
O6 0.0127(14) 0.0275(15) 0.0193(15) 0.0082(12) 0.0001(11) -0.0029(12)
O7 0.0144(15) 0.0402(19) 0.0225(17) 0.0025(14) 0.0082(13) 0.0012(13)
C1 0.0138(18) 0.0175(19) 0.0130(19) -0.0015(16) 0.0012(15) -0.0034(14)
C2 0.031(2) 0.021(2) 0.019(2) -0.0047(18) -0.0016(18) 0.0004(17)
C3 0.036(3) 0.030(2) 0.031(3) -0.002(2) 0.011(2) -0.001(2)
C4 0.031(4) 0.034(4) 0.027(4) 0.000 0.005(3) 0.000
N1 0.032(2) 0.038(2) 0.022(2) 0.0034(17) 0.0047(16) 0.0021(17)
P2 0.0110(5) 0.0143(5) 0.0128(5) 0.0009(4) 0.0005(4) 0.0015(4)
O1 0.0248(15) 0.0184(15) 0.0183(15) -0.0023(11) -0.0078(12) 0.0010(11)
O3 0.0120(14) 0.0256(15) 0.0227(15) 0.0062(12) 0.0047(11) 0.0028(12)
O4 0.0362(17) 0.0160(14) 0.0135(14) 0.0001(12) -0.0044(12) -0.0046(12)
O5 0.0142(14) 0.0205(14) 0.0281(16) 0.0042(13) 0.0003(12) 0.0050(11)

loop_
_atom_type_symbol
_atom_type_description
_atom_type_scat_dispersion_real
_atom_type_scat_dispersion_imag
_atom_type_scat_source
C C 0.0033 0.0016 'International Tables Vol C Tables 4.2.6.8 and 6.1.1.4'
H H 0.0000 0.0000 'International Tables Vol C Tables 4.2.6.8 and 6.1.1.4'
N N 0.0061 0.0033 'International Tables Vol C Tables 4.2.6.8 and 6.1.1.4'
O O 0.0106 0.0060 'International Tables Vol C Tables 4.2.6.8 and 6.1.1.4'
P P 0.1023 0.0942 'International Tables Vol C Tables 4.2.6.8 and 6.1.1.4'
Zn Zn 0.2839 1.4301 'International Tables Vol C Tables 4.2.6.8 and 6.1.1.4'

loop_
_geom_angle_atom_site_label_1
_geom_angle_atom_site_label_2
_geom_angle_atom_site_label_3
_geom_angle
_geom_angle_site_symmetry_1
_geom_angle_site_symmetry_3
O5 Zn1 O2 117.80(12) 4_644 .
O5 Zn1 O4 109.04(12) 4_644 7
O2 Zn1 O4 109.73(12) . 7
O5 Zn1 O1 108.66(12) 4_644 7
O2 Zn1 O1 107.61(12) . 7
O4 Zn1 O1 102.96(11) 7 7
O3 Zn2 O3 116.74(16) 3_656 .
O3 Zn2 O6 103.44(11) 3_656 3_656
O3 Zn2 O6 104.46(11) . 3_656
O3 Zn2 O6 104.46(11) 3_656 .
O3 Zn2 O6 103.44(11) . .
O6 Zn2 O6 125.27(18) 3_656 .
O2 P1 O1 112.29(16) . .
O2 P1 O6 109.67(15) . .
O1 P1 O6 110.65(17) . .
O2 P1 C1 108.11(17) . .
O1 P1 C1 108.86(16) . .
O6 P1 C1 107.09(16) . .
P1 O2 Zn1 145.46(18) . .
P1 O6 Zn2 124.12(16) . .
C1 O7 H7 118(4) . .
O7 C1 C2 111.1(3) . .
O7 C1 P1 107.6(2) . .
C2 C1 P1 109.4(3) . .
O7 C1 P2 106.2(3) . .
C2 C1 P2 109.0(3) . .
P1 C1 P2 113.5(2) . .
C1 C2 H2A 109.5 . .
C1 C2 H2B 109.5 . .
H2A C2 H2B 109.5 . .
C1 C2 H2C 109.5 . .
H2A C2 H2C 109.5 . .
H2B C2 H2C 109.5 . .
N1 C3 C4 109.0(4) . .
N1 C3 H3A 109.9 . .
C4 C3 H3A 109.9 . .
N1 C3 H3B 109.9 . .
C4 C3 H3B 109.9 . .
H3A C3 H3B 108.3 . .
C3 C4 C3 111.5(5) 3_655 .
C3 C4 H4A 109.3 3_655 .
C3 C4 H4A 109.3 . .
C3 C4 H4B 109.3 3_655 .
C3 C4 H4B 109.3 . .
H4A C4 H4B 108.0 . .
C3 N1 H1A 109.5 . .
C3 N1 H1B 109.5 . .
H1A N1 H1B 109.5 . .
C3 N1 H1C 109.5 . .
H1A N1 H1C 109.5 . .
H1B N1 H1C 109.5 . .
O5 P2 O3 109.36(16) . .
O5 P2 O4 111.75(17) . .
O3 P2 O4 110.70(16) . .
O5 P2 C1 109.05(17) . .
O3 P2 C1 107.46(16) . .
O4 P2 C1 108.41(16) . .
P1 O1 Zn1 128.77(16) . 7_556
P2 O3 Zn2 126.01(16) . .
P2 O4 Zn1 127.99(17) . 7_556
P2 O5 Zn1 144.46(19) . 4_645

loop_
_geom_bond_atom_site_label_1
_geom_bond_atom_site_label_2
_geom_bond_distance
_geom_bond_site_symmetry_2
Zn1 O5 1.902(3) 4_644
Zn1 O2 1.933(3) .
Zn1 O4 1.959(3) 7
Zn1 O1 1.965(3) 7
Zn2 O3 1.942(3) 3_656
Zn2 O3 1.942(3) .
Zn2 O6 1.958(3) 3_656
Zn2 O6 1.958(3) .
P1 O2 1.515(3) .
P1 O1 1.525(3) .
P1 O6 1.533(3) .
P1 C1 1.839(4) .
O7 C1 1.455(5) .
O7 H7 0.79(6) .
C1 C2 1.517(5) .
C1 P2 1.839(4) .
C2 H2A 0.9600 .
C2 H2B 0.9600 .
C2 H2C 0.9600 .
C3 N1 1.473(6) .
C3 C4 1.498(6) .
C3 H3A 0.9700 .
C3 H3B 0.9700 .
C4 C3 1.498(6) 3_655
C4 H4A 0.9700 .
C4 H4B 0.9700 .
N1 H1A 0.8900 .
N1 H1B 0.8900 .
N1 H1C 0.8900 .
P2 O5 1.503(3) .
P2 O3 1.531(3) .
P2 O4 1.534(3) .
O1 Zn1 1.965(3) 7_556
O4 Zn1 1.959(3) 7_556
O5 Zn1 1.902(3) 4_645
